data_4347531
loop_
_publ_author_name
'Saha, Debraj'
'Hazra, Dipak K.'
'Maity, Tanmoy'
'Koner, Subratanath'

_publ_section_title
;
 Heterometallic Metal-Organic Frameworks That Catalyze Two Different
 Reactions Sequentially.
;
_journal_issue 12
_journal_name_full 'Inorganic chemistry'
_journal_page_first 5729
_journal_page_last 5731
_journal_paper_doi 10.1021/acs.inorgchem.6b00292
_journal_volume 55
_journal_year 2016
_chemical_formula_sum 'C14 H18 Ba Cu N2 O14'
_chemical_formula_weight 639.18
_space_group_IT_number 14
_space_group_name_Hall '-P 2yn'
_space_group_name_H-M_alt 'P 1 21/n 1'
_symmetry_cell_setting monoclinic
_symmetry_space_group_name_H-M 'P 1 21/n 1'
_atom_sites_solution_hydrogens geom
_atom_sites_solution_primary direct
_atom_sites_solution_secondary difmap
_audit_creation_method SHELXL-97
_cell_angle_alpha 90.00
_cell_angle_beta 92.786(5)
_cell_angle_gamma 90.00
_cell_formula_units_Z 4
_cell_length_a 7.945(5)
_cell_length_b 10.896(5)
_cell_length_c 21.504(5)
_cell_measurement_reflns_used 10526
_cell_measurement_temperature 100(2)
_cell_measurement_theta_max 25.0
_cell_measurement_theta_min 2.12
_cell_volume 1859.4(15)
_computing_cell_refinement 'SMART APEX II'
_computing_data_collection 'SMART APEX II (Bruker,2010)'
_computing_data_reduction 'SMART APEX II'
_computing_molecular_graphics 'Ortep-3v2 for windows (Farrugia, 1997)'
_computing_structure_refinement 'SHELXL-97 (Sheldrick, 1997)'
_computing_structure_solution 'SHELXS-97 (Sheldrick, 1997)'
_diffrn_ambient_temperature 100(2)
_diffrn_measured_fraction_theta_full 0.999
_diffrn_measured_fraction_theta_max 0.999
_diffrn_measurement_device_type 'CCD area detector'
_diffrn_measurement_method 'phi and omega scans'
_diffrn_radiation_monochromator graphite
_diffrn_radiation_source 'fine-focus sealed tube'
_diffrn_radiation_type MoK\a
_diffrn_radiation_wavelength 0.71073
_diffrn_reflns_av_R_equivalents 0.0246
_diffrn_reflns_av_sigmaI/netI 0.0156
_diffrn_reflns_limit_h_max 9
_diffrn_reflns_limit_h_min -9
_diffrn_reflns_limit_k_max 12
_diffrn_reflns_limit_k_min -12
_diffrn_reflns_limit_l_max 24
_diffrn_reflns_limit_l_min -25
_diffrn_reflns_number 21560
_diffrn_reflns_theta_full 25.00
_diffrn_reflns_theta_max 25.00
_diffrn_reflns_theta_min 1.90
_exptl_absorpt_coefficient_mu 3.334
_exptl_absorpt_correction_T_max 0.497
_exptl_absorpt_correction_T_min 0.419
_exptl_absorpt_correction_type multi-scan
_exptl_absorpt_process_details SADABAS
_exptl_crystal_colour blue
_exptl_crystal_density_diffrn 2.283
_exptl_crystal_density_method 'not measured'
_exptl_crystal_description rod
_exptl_crystal_F_000 1252
_exptl_crystal_size_max 0.38
_exptl_crystal_size_mid 0.22
_exptl_crystal_size_min 0.21
_refine_diff_density_max 2.244
_refine_diff_density_min -2.078
_refine_diff_density_rms 0.225
_refine_ls_extinction_method none
_refine_ls_goodness_of_fit_ref 1.186
_refine_ls_hydrogen_treatment mixed
_refine_ls_matrix_type full
_refine_ls_number_parameters 289
_refine_ls_number_reflns 3269
_refine_ls_number_restraints 0
_refine_ls_restrained_S_all 1.186
_refine_ls_R_factor_all 0.0463
_refine_ls_R_factor_gt 0.0431
_refine_ls_shift/su_max 0.001
_refine_ls_shift/su_mean 0.000
_refine_ls_structure_factor_coef Fsqd
_refine_ls_weighting_details 'calc w=1/[\s^2^(Fo^2^)+(0.0945P)^2^+8.8151P] where P=(Fo^2^+2Fc^2^)/3'
_refine_ls_weighting_scheme calc
_refine_ls_wR_factor_gt 0.1508
_refine_ls_wR_factor_ref 0.1609
_reflns_number_gt 3059
_reflns_number_total 3269
_reflns_threshold_expression >2sigma(I)
_cod_data_source_file ic6b00292_si_002.cif
_cod_data_source_block try4
_cod_original_sg_symbol_H-M P21/n
_cod_database_code 4347531

loop_
_symmetry_equiv_pos_as_xyz
'x, y, z'
'-x+1/2, y+1/2, -z+1/2'
'-x, -y, -z'
'x-1/2, -y-1/2, z-1/2'

loop_
_atom_site_label
_atom_site_type_symbol
_atom_site_fract_x
_atom_site_fract_y
_atom_site_fract_z
_atom_site_U_iso_or_equiv
_atom_site_adp_type
_atom_site_occupancy
_atom_site_symmetry_multiplicity
_atom_site_calc_flag
_atom_site_refinement_flags
Ba1 Ba 0.50765(4) 0.25172(3) 0.750992(13) 0.0190(2) Uani 1 1 d .
Cu1 Cu 0.10052(10) 0.15619(7) 0.97063(3) 0.0246(3) Uani 1 1 d .
O7 O -0.3338(7) 0.4439(4) 0.8148(2) 0.0342(11) Uani 1 1 d .
O4 O 0.0127(7) 0.3247(4) 1.1286(2) 0.0328(11) Uani 1 1 d .
O5 O 0.6597(7) -0.2566(5) 1.0638(3) 0.0364(14) Uani 1 1 d .
O2 O 0.1240(6) 0.2001(5) 1.0588(2) 0.0312(11) Uani 1 1 d .
N1 N 0.2232(6) -0.0042(4) 0.9785(2) 0.0165(10) Uani 1 1 d .
C11 C -0.2767(7) 0.4904(5) 0.9815(3) 0.0186(12) Uani 1 1 d .
H11 H -0.3495 0.5560 0.9867 0.022 Uiso 1 1 calc R
O8 O -0.4504(9) 0.5814(6) 0.8767(3) 0.0598(18) Uani 1 1 d .
O3 O 0.1169(7) -0.0477(5) 0.8188(2) 0.0399(13) Uani 1 1 d .
C2 C 0.2375(7) -0.0555(5) 0.9213(3) 0.0162(11) Uani 1 1 d .
C6 C 0.3134(7) -0.0541(5) 1.0276(3) 0.0159(11) Uani 1 1 d .
H6 H 0.2984 -0.0233 1.0673 0.019 Uiso 1 1 calc R
C4 C 0.4445(7) -0.1956(5) 0.9612(3) 0.0178(12) Uani 1 1 d .
H4 H 0.5223 -0.2577 0.9551 0.021 Uiso 1 1 calc R
O1 O 0.0421(6) 0.0956(4) 0.8856(2) 0.0311(11) Uani 1 1 d .
C12 C -0.2579(7) 0.4415(5) 0.9224(3) 0.0176(11) Uani 1 1 d .
O6 O 0.4835(7) -0.1723(5) 1.1283(2) 0.0362(12) Uani 1 1 d .
N2 N -0.0560(6) 0.2995(4) 0.9659(2) 0.0165(10) Uani 1 1 d .
C13 C -0.1463(7) 0.3464(5) 0.9161(3) 0.0180(12) Uani 1 1 d .
H13 H -0.1323 0.3133 0.8768 0.022 Uiso 1 1 calc R
C10 C -0.1874(8) 0.4417(6) 1.0321(3) 0.0196(12) Uani 1 1 d .
H10 H -0.2018 0.4722 1.0719 0.023 Uiso 1 1 calc R
C3 C 0.3469(8) -0.1501(5) 0.9111(3) 0.0210(12) Uani 1 1 d .
H3 H 0.3555 -0.1830 0.8714 0.025 Uiso 1 1 calc R
C5 C 0.4258(7) -0.1483(5) 1.0206(3) 0.0152(11) Uani 1 1 d .
C9 C -0.0769(7) 0.3476(5) 1.0229(3) 0.0156(11) Uani 1 1 d .
C1 C 0.1240(8) 0.0000(6) 0.8708(3) 0.0220(13) Uani 1 1 d .
C7 C 0.5304(7) -0.1969(5) 1.0759(3) 0.0194(12) Uani 1 1 d .
C8 C 0.0264(8) 0.2888(6) 1.0756(3) 0.0199(12) Uani 1 1 d .
C14 C -0.3577(8) 0.4935(5) 0.8672(3) 0.0240(13) Uani 1 1 d .
O9 O 0.8277(7) 0.1431(6) 0.7750(3) 0.0493(14) Uani 1 1 d .
O14 O -0.6817(8) 0.6600(7) 0.7811(3) 0.0597(18) Uani 1 1 d .
O12 O 0.2889(9) 0.1598(7) 1.1788(3) 0.068(2) Uani 1 1 d .
O11 O 0.4968(8) 0.0077(7) 1.2549(3) 0.068(2) Uani 1 1 d .
O10 O 0.7472(9) -0.3588(8) 1.1795(3) 0.075(2) Uani 1 1 d .
O13 O -0.3988(6) 0.6565(5) 0.9698(2) 0.0389(13) Uani 1 1 d .

loop_
_atom_site_aniso_label
_atom_site_aniso_U_11
_atom_site_aniso_U_22
_atom_site_aniso_U_33
_atom_site_aniso_U_23
_atom_site_aniso_U_13
_atom_site_aniso_U_12
Ba1 0.0249(3) 0.0199(3) 0.0120(3) 0.00054(11) -0.00168(19) 0.00067(11)
Cu1 0.0281(4) 0.0240(5) 0.0213(4) -0.0017(3) -0.0025(3) 0.0063(3)
O7 0.055(3) 0.028(2) 0.019(2) 0.0001(19) -0.010(2) 0.003(2)
O4 0.053(3) 0.032(2) 0.013(2) 0.0000(18) 0.001(2) 0.012(2)
O5 0.031(3) 0.049(3) 0.030(3) 0.009(2) 0.002(2) 0.017(2)
O2 0.038(3) 0.037(3) 0.018(2) 0.004(2) -0.0002(19) 0.018(2)
N1 0.018(2) 0.016(2) 0.015(2) 0.001(2) -0.0015(18) 0.0007(19)
C11 0.020(3) 0.015(3) 0.020(3) -0.002(2) -0.002(2) 0.002(2)
O8 0.078(4) 0.065(4) 0.034(3) -0.007(3) -0.023(3) 0.046(3)
O3 0.064(3) 0.031(3) 0.023(2) -0.010(2) -0.017(2) 0.009(2)
C2 0.019(3) 0.015(3) 0.015(3) 0.002(2) 0.000(2) -0.002(2)
C6 0.023(3) 0.014(3) 0.011(3) 0.001(2) 0.000(2) -0.002(2)
C4 0.016(3) 0.013(3) 0.025(3) 0.000(2) 0.000(2) 0.005(2)
O1 0.039(3) 0.027(2) 0.026(2) -0.0010(19) -0.0133(19) 0.013(2)
C12 0.020(3) 0.015(3) 0.018(3) 0.001(2) -0.001(2) -0.002(2)
O6 0.047(3) 0.046(3) 0.016(2) 0.008(2) 0.003(2) 0.017(2)
N2 0.016(2) 0.012(2) 0.021(3) 0.0006(19) -0.0017(18) 0.0048(19)
C13 0.025(3) 0.015(3) 0.014(3) 0.001(2) 0.000(2) -0.003(2)
C10 0.026(3) 0.018(3) 0.015(3) -0.001(2) 0.004(2) 0.000(2)
C3 0.025(3) 0.022(3) 0.016(3) -0.005(2) 0.002(2) -0.002(2)
C5 0.015(3) 0.014(3) 0.017(3) 0.004(2) 0.001(2) -0.002(2)
C9 0.018(3) 0.016(3) 0.013(3) 0.000(2) 0.002(2) -0.001(2)
C1 0.024(3) 0.022(3) 0.019(3) -0.004(2) -0.005(2) -0.001(2)
C7 0.022(3) 0.018(3) 0.018(3) 0.002(2) 0.002(2) -0.002(2)
C8 0.024(3) 0.019(3) 0.017(3) 0.000(2) 0.004(2) -0.003(2)
C14 0.031(3) 0.018(3) 0.022(3) -0.003(2) -0.007(2) 0.004(2)
O9 0.045(3) 0.059(4) 0.043(3) 0.003(3) -0.006(3) 0.016(3)
O14 0.041(3) 0.090(5) 0.048(4) 0.001(3) -0.007(3) 0.018(3)
O12 0.077(4) 0.087(5) 0.039(3) 0.006(3) 0.003(3) 0.053(4)
O11 0.083(5) 0.040(4) 0.076(5) 0.012(3) -0.049(4) -0.012(3)
O10 0.080(5) 0.108(6) 0.040(4) 0.029(4) 0.021(3) 0.061(4)
O13 0.037(3) 0.045(3) 0.035(3) 0.002(2) -0.002(2) 0.014(2)

loop_
_atom_type_symbol
_atom_type_description
_atom_type_scat_dispersion_real
_atom_type_scat_dispersion_imag
_atom_type_scat_source
C C 0.0033 0.0016 'International Tables Vol C Tables 4.2.6.8 and 6.1.1.4'
H H 0.0000 0.0000 'International Tables Vol C Tables 4.2.6.8 and 6.1.1.4'
N N 0.0061 0.0033 'International Tables Vol C Tables 4.2.6.8 and 6.1.1.4'
O O 0.0106 0.0060 'International Tables Vol C Tables 4.2.6.8 and 6.1.1.4'
Cu Cu 0.3201 1.2651 'International Tables Vol C Tables 4.2.6.8 and 6.1.1.4'
Ba Ba -0.3244 2.2819 'International Tables Vol C Tables 4.2.6.8 and 6.1.1.4'

loop_
_geom_angle_atom_site_label_1
_geom_angle_atom_site_label_2
_geom_angle_atom_site_label_3
_geom_angle
_geom_angle_site_symmetry_1
_geom_angle_site_symmetry_3
O6 Ba1 O4 143.92(17) 3_657 4_665
O6 Ba1 O7 77.24(15) 3_657 1_655
O4 Ba1 O7 132.21(14) 4_665 1_655
O6 Ba1 O3 138.35(15) 3_657 2_556
O4 Ba1 O3 75.28(15) 4_665 2_556
O7 Ba1 O3 79.41(15) 1_655 2_556
O6 Ba1 O10 67.33(16) 3_657 3_657
O4 Ba1 O10 132.23(19) 4_665 3_657
O7 Ba1 O10 75.3(2) 1_655 3_657
O3 Ba1 O10 73.64(17) 2_556 3_657
O6 Ba1 O9 73.30(16) 3_657 .
O4 Ba1 O9 89.63(17) 4_665 .
O7 Ba1 O9 80.98(17) 1_655 .
O3 Ba1 O9 135.59(18) 2_556 .
O10 Ba1 O9 137.43(18) 3_657 .
O6 Ba1 O14 95.79(18) 3_657 2_446
O4 Ba1 O14 73.54(17) 4_665 2_446
O7 Ba1 O14 140.88(19) 1_655 2_446
O3 Ba1 O14 81.36(19) 2_556 2_446
O10 Ba1 O14 66.7(2) 3_657 2_446
O9 Ba1 O14 134.5(2) . 2_446
O6 Ba1 O11 74.09(17) 3_657 3_657
O4 Ba1 O11 69.94(16) 4_665 3_657
O7 Ba1 O11 141.36(14) 1_655 3_657
O3 Ba1 O11 138.70(14) 2_556 3_657
O10 Ba1 O11 115.4(2) 3_657 3_657
O9 Ba1 O11 66.38(18) . 3_657
O14 Ba1 O11 68.1(2) 2_446 3_657
O6 Ba1 O12 128.24(18) 3_657 4_665
O4 Ba1 O12 63.26(16) 4_665 4_665
O7 Ba1 O12 71.05(17) 1_655 4_665
O3 Ba1 O12 73.7(2) 2_556 4_665
O10 Ba1 O12 136.5(3) 3_657 4_665
O9 Ba1 O12 62.3(2) . 4_665
O14 Ba1 O12 134.12(18) 2_446 4_665
O11 Ba1 O12 108.2(2) 3_657 4_665
O2 Cu1 O1 170.1(2) . .
O2 Cu1 N2 83.53(19) . .
O1 Cu1 N2 95.56(19) . .
O2 Cu1 N1 96.2(2) . .
O1 Cu1 N1 83.02(19) . .
N2 Cu1 N1 170.4(2) . .
O2 Cu1 O5 98.7(2) . 3_657
O1 Cu1 O5 91.2(2) . 3_657
N2 Cu1 O5 97.61(19) . 3_657
N1 Cu1 O5 91.97(19) . 3_657
C14 O7 Ba1 132.5(4) . 1_455
C8 O4 Ba1 143.5(4) . 4_566
C7 O5 Cu1 120.6(4) . 3_657
C8 O2 Cu1 114.9(4) . .
C6 N1 C2 118.3(5) . .
C6 N1 Cu1 130.5(4) . .
C2 N1 Cu1 110.1(4) . .
C10 C11 C12 120.0(6) . .
C1 O3 Ba1 144.5(5) . 2_546
N1 C2 C3 122.3(5) . .
N1 C2 C1 114.5(5) . .
C3 C2 C1 123.2(5) . .
N1 C6 C5 122.3(5) . .
C3 C4 C5 120.0(5) . .
C1 O1 Cu1 113.8(4) . .
C13 C12 C11 118.5(5) . .
C13 C12 C14 121.5(5) . .
C11 C12 C14 120.0(5) . .
C7 O6 Ba1 143.4(4) . 3_657
C9 N2 C13 119.1(5) . .
C9 N2 Cu1 111.2(4) . .
C13 N2 Cu1 129.6(4) . .
N2 C13 C12 121.5(5) . .
C9 C10 C11 118.9(6) . .
C2 C3 C4 118.5(5) . .
C6 C5 C4 118.5(5) . .
C6 C5 C7 120.7(5) . .
C4 C5 C7 120.8(5) . .
N2 C9 C10 122.0(5) . .
N2 C9 C8 115.5(5) . .
C10 C9 C8 122.5(5) . .
O3 C1 O1 124.7(6) . .
O3 C1 C2 119.1(5) . .
O1 C1 C2 116.3(5) . .
O6 C7 O5 126.2(6) . .
O6 C7 C5 117.6(5) . .
O5 C7 C5 116.2(5) . .
O4 C8 O2 125.5(6) . .
O4 C8 C9 119.9(6) . .
O2 C8 C9 114.7(5) . .
O8 C14 O7 126.4(6) . .
O8 C14 C12 117.3(6) . .
O7 C14 C12 116.3(5) . .

loop_
_geom_bond_atom_site_label_1
_geom_bond_atom_site_label_2
_geom_bond_distance
_geom_bond_site_symmetry_2
Ba1 O6 2.735(5) 3_657
Ba1 O4 2.762(4) 4_665
Ba1 O7 2.773(5) 1_655
Ba1 O3 2.805(5) 2_556
Ba1 O10 2.827(6) 3_657
Ba1 O9 2.829(6) .
Ba1 O14 2.830(6) 2_446
Ba1 O11 2.830(7) 3_657
Ba1 O12 2.944(6) 4_665
Cu1 O2 1.956(5) .
Cu1 O1 1.979(5) .
Cu1 N2 1.996(5) .
Cu1 N1 2.004(5) .
Cu1 O5 2.348(6) 3_657
O7 C14 1.272(8) .
O7 Ba1 2.773(5) 1_455
O4 C8 1.216(8) .
O4 Ba1 2.762(4) 4_566
O5 C7 1.254(8) .
O5 Cu1 2.348(6) 3_657
O2 C8 1.301(8) .
N1 C6 1.360(8) .
N1 C2 1.361(8) .
C11 C10 1.377(9) .
C11 C12 1.392(9) .
O8 C14 1.231(8) .
O3 C1 1.231(7) .
O3 Ba1 2.805(5) 2_546
C2 C3 1.373(8) .
C2 C1 1.505(8) .
C6 C5 1.374(8) .
C4 C3 1.389(8) .
C4 C5 1.391(8) .
O1 C1 1.277(8) .
C12 C13 1.375(8) .
C12 C14 1.506(8) .
O6 C7 1.232(8) .
O6 Ba1 2.735(5) 3_657
N2 C9 1.350(7) .
N2 C13 1.360(7) .
C10 C9 1.370(8) .
C5 C7 1.515(8) .
C9 C8 1.509(8) .
O14 Ba1 2.830(6) 2_456
O12 Ba1 2.944(6) 4_566
O11 Ba1 2.830(7) 3_657
O10 Ba1 2.827(6) 3_657
